data_4081906
loop_
_publ_author_name
'Nguyen, Duc Hanh'
'Greger, Ingo'
'P\'erez-Torrente, Jes\'us J.'
'Jim\'enez, M. Victoria'
'Modrego, F. Javier'
'Lahoz, Fernando J.'
'Oro, Luis A.'

_publ_section_title
;
 ONO Dianionic Pincer-Type Ligand Precursors for the Synthesis of
 \s,\p-Cyclooctenyl Iridium(III) Complexes: Formation Mechanism and
 Coordination Chemistry
;
_journal_issue 23
_journal_name_full Organometallics
_journal_page_first 6903
_journal_paper_doi 10.1021/om400767d
_journal_volume 32
_journal_year 2013
_chemical_formula_moiety 'C84 H130 Ir4 N2 O8, 2(C H4 O)'
_chemical_formula_sum 'C86 H138 Ir4 N2 O10'
_chemical_formula_weight 2128.78
_chemical_name_systematic
; 
 ? 
;
_space_group_IT_number 86
_symmetry_cell_setting tetragonal
_symmetry_space_group_name_Hall '-P 4bc'
_symmetry_space_group_name_H-M 'P 42/n :2'
_atom_sites_solution_hydrogens geom
_atom_sites_solution_primary direct
_atom_sites_solution_secondary difmap
_audit_creation_method SHELXL-97
_cell_angle_alpha 90.00
_cell_angle_beta 90.00
_cell_angle_gamma 90.00
_cell_formula_units_Z 4
_cell_length_a 16.7340(7)
_cell_length_b 16.7340(7)
_cell_length_c 28.8823(12)
_cell_measurement_reflns_used 31744
_cell_measurement_temperature 100(2)
_cell_measurement_theta_max 30.2675
_cell_measurement_theta_min 2.434
_cell_volume 8087.8(6)
_computing_cell_refinement 'APEX2 v. 2009.7 (Bruker AXS, 2008)'
_computing_data_collection 'APEX2 v. 2009.7 (Bruker AXS, 2008)'
_computing_data_reduction 'APEX2 v. 2009.7 (Bruker AXS, 2008)'
_computing_molecular_graphics ORTEP
_computing_publication_material 'SHELXL-97 (Sheldrick, 1997)'
_computing_structure_refinement 'SHELXL-97 (Sheldrick, 1997)'
_computing_structure_solution 'SHELXS-97 (Sheldrick, 1990)'
_diffrn_ambient_temperature 100(2)
_diffrn_detector_area_resol_mean 8.26
_diffrn_measured_fraction_theta_full 0.999
_diffrn_measured_fraction_theta_max 0.960
_diffrn_measurement_device_type 'Bruker APEX DUO system'
_diffrn_measurement_method '\w rotations with narrow frames'
_diffrn_radiation_monochromator graphite
_diffrn_radiation_source 'fine-focus sealed tube'
_diffrn_radiation_type MoK\a
_diffrn_radiation_wavelength 0.71073
_diffrn_reflns_av_R_equivalents 0.0323
_diffrn_reflns_av_sigmaI/netI 0.0205
_diffrn_reflns_limit_h_max 23
_diffrn_reflns_limit_h_min -21
_diffrn_reflns_limit_k_max 22
_diffrn_reflns_limit_k_min -23
_diffrn_reflns_limit_l_max 40
_diffrn_reflns_limit_l_min -40
_diffrn_reflns_number 94357
_diffrn_reflns_theta_full 27.50
_diffrn_reflns_theta_max 30.53
_diffrn_reflns_theta_min 1.72
_diffrn_standards_decay_% 0.0
_exptl_absorpt_coefficient_mu 6.619
_exptl_absorpt_correction_T_max 0.4280
_exptl_absorpt_correction_T_min 0.2419
_exptl_absorpt_correction_type multi-scan
_exptl_absorpt_process_details
; 
 Multi-scan correction included in APEX2 package (Bruker AXS, 2008)
;
_exptl_crystal_colour orange
_exptl_crystal_density_diffrn 1.748
_exptl_crystal_density_method 'not measured'
_exptl_crystal_description prism
_exptl_crystal_F_000 4224
_exptl_crystal_size_max 0.329
_exptl_crystal_size_mid 0.127
_exptl_crystal_size_min 0.096
_refine_diff_density_max 1.870
_refine_diff_density_min -0.521
_refine_diff_density_rms 0.131
_refine_ls_extinction_method none
_refine_ls_goodness_of_fit_ref 1.069
_refine_ls_hydrogen_treatment mixed
_refine_ls_matrix_type full
_refine_ls_number_parameters 716
_refine_ls_number_reflns 11887
_refine_ls_number_restraints 0
_refine_ls_restrained_S_all 1.069
_refine_ls_R_factor_all 0.0407
_refine_ls_R_factor_gt 0.0256
_refine_ls_shift/su_max 0.006
_refine_ls_shift/su_mean 0.000
_refine_ls_structure_factor_coef Fsqd
_refine_ls_weighting_details 'calc w=1/[\s^2^(Fo^2^)+(0.0348P)^2^+13.7100P] where P=(Fo^2^+2Fc^2^)/3'
_refine_ls_weighting_scheme calc
_refine_ls_wR_factor_gt 0.0639
_refine_ls_wR_factor_ref 0.0713
_reflns_number_gt 9290
_reflns_number_total 11887
_reflns_threshold_expression >2sigma(I)
_cod_data_source_file om400767d_si_002.cif
_cod_data_source_block compound_7
_cod_depositor_comments
;
The following automatic conversions were performed:

'_symmetry_cell_setting' value 'Tetragonal' changed to 'tetragonal'
according to /home/saulius/struct/CIF-dictionaries/cif_core.dic
dictionary named 'cif_core.dic' version 2.4.2 from 2011-04-26.

Automatic conversion script
Id: cif_fix_values 1891 2012-01-12 08:04:46Z andrius 
;
_cod_original_sg_symbol_H-M 'P 42/n'
_cod_database_code 4081906

loop_
_symmetry_equiv_pos_as_xyz
'x, y, z'
'-y, x+1/2, z+1/2'
'y+1/2, -x, z+1/2'
'-x+1/2, -y+1/2, z'
'-x, -y, -z'
'y, -x-1/2, -z-1/2'
'-y-1/2, x, -z-1/2'
'x-1/2, y-1/2, -z'

loop_
_atom_site_label
_atom_site_type_symbol
_atom_site_fract_x
_atom_site_fract_y
_atom_site_fract_z
_atom_site_U_iso_or_equiv
_atom_site_adp_type
_atom_site_occupancy
_atom_site_symmetry_multiplicity
_atom_site_calc_flag
_atom_site_refinement_flags
Ir1 Ir 0.541555(7) 0.305410(7) 0.836931(4) 0.01779(4) Uani 1 1 d .
Ir2 Ir 0.7500 0.2500 0.966571(6) 0.01728(4) Uani 1 2 d S
Ir3 Ir 0.7500 0.2500 0.707153(6) 0.01871(4) Uani 1 2 d S
O1 O 0.62139(13) 0.25316(14) 0.88444(8) 0.0224(5) Uani 1 1 d .
O2 O 0.71570(14) 0.17266(14) 0.91264(8) 0.0220(5) Uani 1 1 d .
O3 O 0.63827(14) 0.30034(14) 0.79005(8) 0.0220(5) Uani 1 1 d .
O4 O 0.75729(14) 0.33329(14) 0.76134(8) 0.0222(5) Uani 1 1 d .
N1 N 0.70949(16) 0.06788(17) 0.83900(9) 0.0204(5) Uani 1 1 d .
C1 C 0.44325(19) 0.28233(19) 0.88063(11) 0.0195(6) Uani 1 1 d .
H1 H 0.396(2) 0.283(2) 0.8624(15) 0.032(11) Uiso 1 1 d .
C2 C 0.47720(19) 0.3574(2) 0.89166(12) 0.0218(6) Uani 1 1 d .
H2 H 0.456(3) 0.400(3) 0.8785(15) 0.037(12) Uiso 1 1 d .
C3 C 0.5267(2) 0.3754(2) 0.93420(14) 0.0315(8) Uani 1 1 d .
H3A H 0.563(3) 0.424(3) 0.9269(15) 0.039(12) Uiso 1 1 d .
H3B H 0.561(3) 0.332(3) 0.9429(17) 0.047(13) Uiso 1 1 d .
C4 C 0.4757(2) 0.3973(3) 0.97641(15) 0.0353(9) Uani 1 1 d .
H4A H 0.515(3) 0.420(3) 1.0006(15) 0.038(12) Uiso 1 1 d .
H4B H 0.446(3) 0.437(2) 0.9666(14) 0.027(11) Uiso 1 1 d .
C5 C 0.4264(3) 0.3310(3) 0.99824(13) 0.0362(9) Uani 1 1 d .
H5A H 0.405(3) 0.359(3) 1.0279(15) 0.037(12) Uiso 1 1 d .
H5B H 0.461(3) 0.287(3) 1.0084(16) 0.042(12) Uiso 1 1 d .
C6 C 0.3576(2) 0.2972(2) 0.96935(13) 0.0294(8) Uani 1 1 d .
H6A H 0.348(2) 0.329(2) 0.9429(14) 0.028(10) Uiso 1 1 d .
H6B H 0.313(3) 0.289(2) 0.9890(15) 0.035(11) Uiso 1 1 d .
C7 C 0.3733(3) 0.2158(2) 0.94658(15) 0.0337(8) Uani 1 1 d .
H7A H 0.329(3) 0.203(3) 0.9285(15) 0.031(11) Uiso 1 1 d .
H7B H 0.379(3) 0.179(3) 0.9680(16) 0.041(13) Uiso 1 1 d .
C8 C 0.4462(2) 0.2135(2) 0.91431(11) 0.0243(7) Uani 1 1 d .
H8A H 0.496(3) 0.214(2) 0.9287(14) 0.030(11) Uiso 1 1 d .
H8B H 0.450(2) 0.166(2) 0.8972(13) 0.021(9) Uiso 1 1 d .
C9 C 0.4613(2) 0.3032(2) 0.78122(11) 0.0223(6) Uani 1 1 d .
H9 H 0.415(3) 0.282(3) 0.7908(15) 0.033(11) Uiso 1 1 d .
C10 C 0.4761(2) 0.3834(2) 0.79313(12) 0.0242(7) Uani 1 1 d .
H10 H 0.440(2) 0.406(2) 0.8121(13) 0.020(9) Uiso 1 1 d .
C11 C 0.5237(2) 0.4410(2) 0.76435(14) 0.0315(8) Uani 1 1 d .
H11A H 0.566(2) 0.412(2) 0.7516(14) 0.026(10) Uiso 1 1 d .
H11B H 0.540(3) 0.484(3) 0.7824(15) 0.031(11) Uiso 1 1 d .
C12 C 0.4784(3) 0.4782(3) 0.72336(16) 0.0378(9) Uani 1 1 d .
H12A H 0.512(3) 0.518(3) 0.7144(16) 0.045(13) Uiso 1 1 d .
H12B H 0.426(3) 0.494(3) 0.7339(17) 0.055(15) Uiso 1 1 d .
C13 C 0.4632(3) 0.4206(3) 0.68266(17) 0.0460(11) Uani 1 1 d .
H13A H 0.444(3) 0.447(4) 0.6535(19) 0.069(18) Uiso 1 1 d .
H13B H 0.519(4) 0.388(3) 0.6722(18) 0.061(16) Uiso 1 1 d .
C14 C 0.3994(3) 0.3574(3) 0.69080(17) 0.0421(10) Uani 1 1 d .
H14A H 0.367(4) 0.348(3) 0.6628(19) 0.067(18) Uiso 1 1 d .
H14B H 0.367(3) 0.386(3) 0.7170(16) 0.037(12) Uiso 1 1 d .
C15 C 0.4298(2) 0.2725(3) 0.69868(13) 0.0313(8) Uani 1 1 d .
H15A H 0.446(3) 0.256(3) 0.6728(15) 0.031(11) Uiso 1 1 d .
H15B H 0.382(3) 0.241(3) 0.7038(15) 0.038(12) Uiso 1 1 d .
C16 C 0.4917(2) 0.2652(2) 0.73746(12) 0.0273(7) Uani 1 1 d .
H16A H 0.500(2) 0.212(2) 0.7412(13) 0.020(9) Uiso 1 1 d .
H16B H 0.542(3) 0.287(3) 0.7293(16) 0.036(12) Uiso 1 1 d .
C17 C 0.66289(19) 0.18969(19) 0.88303(11) 0.0202(6) Uani 1 1 d .
C18 C 0.64912(19) 0.1301(2) 0.84380(11) 0.0209(6) Uani 1 1 d .
H18A H 0.598(3) 0.106(3) 0.8502(14) 0.032(11) Uiso 1 1 d .
H18B H 0.651(2) 0.157(2) 0.8150(14) 0.026(10) Uiso 1 1 d .
C19 C 0.7061(2) -0.0004(2) 0.86707(12) 0.0234(6) Uani 1 1 d .
C20 C 0.6365(2) -0.0243(2) 0.88939(13) 0.0288(7) Uani 1 1 d .
H20 H 0.596(3) 0.005(3) 0.8889(16) 0.039(13) Uiso 1 1 d .
C21 C 0.6335(2) -0.0949(2) 0.91463(13) 0.0307(8) Uani 1 1 d .
H21 H 0.584(3) -0.106(2) 0.9272(14) 0.032(11) Uiso 1 1 d .
C22 C 0.6977(3) -0.1436(3) 0.91948(16) 0.0381(9) Uani 1 1 d .
H22 H 0.701(3) -0.186(3) 0.9353(16) 0.037(12) Uiso 1 1 d .
C23 C 0.7688(3) -0.1186(3) 0.9000(2) 0.0591(15) Uani 1 1 d .
H23 H 0.8155 -0.1502 0.9039 0.071 Uiso 1 1 calc R
C24 C 0.7731(3) -0.0480(3) 0.8748(2) 0.0524(14) Uani 1 1 d .
H24 H 0.825(3) -0.039(3) 0.858(2) 0.066(17) Uiso 1 1 d .
C25 C 0.7607(2) 0.15077(19) 1.01097(12) 0.0225(6) Uani 1 1 d .
H25 H 0.801(3) 0.160(3) 1.0343(17) 0.052(14) Uiso 1 1 d .
C26 C 0.6847(2) 0.18595(19) 1.01709(11) 0.0223(6) Uani 1 1 d .
H26 H 0.674(2) 0.219(2) 1.0465(14) 0.032(11) Uiso 1 1 d .
C27 C 0.6079(2) 0.1473(2) 1.00108(13) 0.0279(7) Uani 1 1 d .
H27A H 0.615(3) 0.122(3) 0.9697(16) 0.038(12) Uiso 1 1 d .
H27B H 0.568(3) 0.186(3) 0.9970(15) 0.037(12) Uiso 1 1 d .
C28 C 0.5737(2) 0.0853(2) 1.03455(15) 0.0338(8) Uani 1 1 d .
H28A H 0.567(2) 0.112(2) 1.0659(15) 0.033(11) Uiso 1 1 d .
H28B H 0.522(3) 0.076(3) 1.0257(15) 0.033(12) Uiso 1 1 d .
C29 C 0.6169(3) 0.0061(2) 1.03809(15) 0.0349(9) Uani 1 1 d .
H29A H 0.618(3) -0.019(3) 1.0074(16) 0.037(12) Uiso 1 1 d .
H29B H 0.584(3) -0.022(3) 1.0546(16) 0.036(12) Uiso 1 1 d .
C30 C 0.7002(3) 0.0071(2) 1.06033(14) 0.0353(9) Uani 1 1 d .
H30A H 0.701(2) 0.048(2) 1.0790(14) 0.020(10) Uiso 1 1 d .
H30B H 0.702(2) -0.037(3) 1.0815(14) 0.030(11) Uiso 1 1 d .
C31 C 0.7702(3) 0.0049(2) 1.02718(15) 0.0326(8) Uani 1 1 d .
H31A H 0.771(2) -0.045(3) 1.0134(14) 0.029(10) Uiso 1 1 d .
H31B H 0.818(3) 0.012(2) 1.0437(14) 0.027(10) Uiso 1 1 d .
C32 C 0.7710(2) 0.0694(2) 0.98942(13) 0.0259(7) Uani 1 1 d .
H32A H 0.822(3) 0.064(3) 0.9709(15) 0.039(12) Uiso 1 1 d .
H32B H 0.731(2) 0.058(2) 0.9670(12) 0.010(8) Uiso 1 1 d .
C33 C 0.7024(2) 0.34008(19) 0.79130(11) 0.0206(6) Uani 1 1 d .
C34 C 0.7104(2) 0.4033(2) 0.82844(12) 0.0225(6) Uani 1 1 d .
H34A H 0.680(2) 0.445(2) 0.8164(13) 0.017(9) Uiso 1 1 d .
H34B H 0.684(2) 0.381(2) 0.8582(14) 0.027(10) Uiso 1 1 d .
C35 C 0.7246(2) 0.3496(2) 0.66422(11) 0.0244(7) Uani 1 1 d .
H35 H 0.682(2) 0.338(2) 0.6414(14) 0.023(10) Uiso 1 1 d .
C36 C 0.8021(2) 0.3197(2) 0.65474(12) 0.0262(7) Uani 1 1 d .
H36 H 0.811(3) 0.288(3) 0.6290(16) 0.040(12) Uiso 1 1 d .
C37 C 0.8785(2) 0.3611(3) 0.66745(14) 0.0318(8) Uani 1 1 d .
H37A H 0.919(3) 0.322(3) 0.6701(14) 0.032(12) Uiso 1 1 d .
H37B H 0.873(2) 0.382(2) 0.6958(13) 0.011(8) Uiso 1 1 d .
C38 C 0.9043(2) 0.4257(3) 0.63269(16) 0.0362(9) Uani 1 1 d .
H38A H 0.955(4) 0.442(4) 0.639(2) 0.08(2) Uiso 1 1 d .
H38B H 0.900(3) 0.406(3) 0.6026(19) 0.051(14) Uiso 1 1 d .
C39 C 0.8572(3) 0.5033(3) 0.63146(16) 0.0390(9) Uani 1 1 d .
H39A H 0.888(3) 0.539(3) 0.6121(15) 0.033(11) Uiso 1 1 d .
H39B H 0.851(3) 0.525(3) 0.6646(18) 0.058(16) Uiso 1 1 d .
C40 C 0.7712(3) 0.4984(3) 0.61398(14) 0.0349(9) Uani 1 1 d .
H40A H 0.761(3) 0.538(3) 0.5947(17) 0.048(14) Uiso 1 1 d .
H40B H 0.769(3) 0.446(3) 0.5912(19) 0.064(17) Uiso 1 1 d .
C41 C 0.7057(3) 0.4967(2) 0.65031(15) 0.0339(8) Uani 1 1 d .
H41A H 0.654(3) 0.490(3) 0.6311(16) 0.046(13) Uiso 1 1 d .
H41B H 0.702(3) 0.547(3) 0.6641(15) 0.044(14) Uiso 1 1 d .
C42 C 0.7142(2) 0.4306(2) 0.68686(13) 0.0292(7) Uani 1 1 d .
H42A H 0.762(3) 0.442(2) 0.7082(14) 0.031(11) Uiso 1 1 d .
H42B H 0.663(3) 0.430(3) 0.7066(15) 0.042(13) Uiso 1 1 d .
O1A O 0.6773(5) 0.6194(5) 0.7630(2) 0.0421(17) Uiso 0.602(15) 1 d P
O1B O 0.6583(5) 0.6452(6) 0.7651(3) 0.039(3) Uiso 0.398(15) 1 d P
C1A C 0.6079(6) 0.6564(5) 0.7433(3) 0.054(3) Uiso 0.602(15) 1 d P
C1B C 0.7063(7) 0.6127(7) 0.7629(4) 0.029(3) Uiso 0.398(15) 1 d P

loop_
_atom_site_aniso_label
_atom_site_aniso_U_11
_atom_site_aniso_U_22
_atom_site_aniso_U_33
_atom_site_aniso_U_23
_atom_site_aniso_U_13
_atom_site_aniso_U_12
Ir1 0.01557(6) 0.01736(6) 0.02043(6) 0.00095(4) -0.00081(4) 0.00168(4)
Ir2 0.01832(8) 0.01624(8) 0.01728(8) 0.000 0.000 0.00243(6)
Ir3 0.01856(8) 0.02049(8) 0.01709(8) 0.000 0.000 -0.00064(6)
O1 0.0197(11) 0.0229(11) 0.0247(11) -0.0020(9) -0.0026(9) 0.0053(9)
O2 0.0243(12) 0.0207(11) 0.0209(11) -0.0001(9) -0.0023(9) 0.0049(9)
O3 0.0196(11) 0.0227(11) 0.0237(11) -0.0015(9) -0.0016(9) -0.0004(9)
O4 0.0238(11) 0.0230(11) 0.0199(10) -0.0002(9) 0.0003(9) -0.0019(9)
N1 0.0174(12) 0.0193(12) 0.0244(13) 0.0000(10) 0.0025(10) 0.0035(10)
C1 0.0190(14) 0.0214(15) 0.0182(14) 0.0007(11) -0.0007(11) 0.0008(12)
C2 0.0199(15) 0.0205(15) 0.0250(15) -0.0013(12) 0.0015(12) 0.0020(12)
C3 0.0224(17) 0.0311(19) 0.041(2) -0.0152(16) -0.0042(15) -0.0002(15)
C4 0.0288(19) 0.038(2) 0.039(2) -0.0195(18) -0.0066(16) 0.0080(17)
C5 0.041(2) 0.046(2) 0.0217(17) -0.0062(16) -0.0033(15) 0.0169(19)
C6 0.035(2) 0.0283(18) 0.0251(17) -0.0007(14) 0.0093(15) 0.0035(15)
C7 0.045(2) 0.0246(18) 0.0310(19) 0.0008(15) 0.0127(18) -0.0022(17)
C8 0.0329(19) 0.0197(16) 0.0203(15) -0.0002(12) 0.0014(13) 0.0027(14)
C9 0.0172(15) 0.0281(17) 0.0215(15) 0.0034(13) -0.0029(12) 0.0019(13)
C10 0.0192(15) 0.0245(17) 0.0288(17) 0.0046(13) -0.0020(13) 0.0059(13)
C11 0.0265(18) 0.0298(19) 0.038(2) 0.0099(16) -0.0041(16) 0.0010(15)
C12 0.034(2) 0.034(2) 0.045(2) 0.0177(18) -0.0059(18) 0.0027(18)
C13 0.044(2) 0.055(3) 0.040(2) 0.016(2) -0.009(2) 0.001(2)
C14 0.036(2) 0.049(3) 0.042(2) 0.009(2) -0.0153(19) 0.0051(19)
C15 0.032(2) 0.040(2) 0.0224(17) 0.0008(15) -0.0033(15) 0.0053(17)
C16 0.0284(18) 0.0295(18) 0.0241(16) 0.0006(14) -0.0022(14) 0.0084(15)
C17 0.0196(15) 0.0203(15) 0.0208(14) 0.0031(12) 0.0017(12) 0.0001(12)
C18 0.0171(14) 0.0205(15) 0.0250(16) 0.0003(12) -0.0018(12) 0.0002(12)
C19 0.0216(15) 0.0200(15) 0.0286(16) 0.0016(13) -0.0011(13) -0.0003(12)
C20 0.0233(17) 0.0282(18) 0.0348(19) 0.0036(15) 0.0048(15) 0.0024(14)
C21 0.0314(19) 0.0286(19) 0.0321(19) 0.0023(14) 0.0048(15) -0.0089(15)
C22 0.036(2) 0.030(2) 0.049(2) 0.0175(18) 0.0040(18) -0.0002(17)
C23 0.036(2) 0.048(3) 0.093(4) 0.033(3) 0.013(3) 0.016(2)
C24 0.029(2) 0.044(3) 0.084(4) 0.031(2) 0.017(2) 0.0095(19)
C25 0.0246(16) 0.0194(15) 0.0235(15) 0.0035(12) -0.0049(13) -0.0007(12)
C26 0.0262(16) 0.0189(14) 0.0217(15) 0.0027(12) 0.0031(13) 0.0025(12)
C27 0.0215(16) 0.0291(18) 0.0330(19) 0.0026(15) 0.0016(14) 0.0038(14)
C28 0.030(2) 0.032(2) 0.040(2) -0.0002(16) 0.0088(16) -0.0052(16)
C29 0.045(2) 0.0240(18) 0.036(2) 0.0005(16) 0.0043(18) -0.0100(17)
C30 0.055(3) 0.0238(18) 0.0272(18) 0.0041(15) -0.0037(17) -0.0061(17)
C31 0.038(2) 0.0206(17) 0.040(2) 0.0043(15) -0.0089(17) 0.0037(15)
C32 0.0230(16) 0.0211(15) 0.0334(18) 0.0015(14) 0.0007(15) 0.0042(13)
C33 0.0215(15) 0.0195(15) 0.0208(14) 0.0025(12) -0.0023(12) 0.0016(12)
C34 0.0168(14) 0.0219(15) 0.0290(17) -0.0009(13) -0.0009(12) 0.0024(12)
C35 0.0241(16) 0.0263(16) 0.0228(15) 0.0059(13) -0.0042(13) -0.0037(13)
C36 0.0300(18) 0.0274(17) 0.0211(15) 0.0012(13) 0.0036(13) 0.0005(14)
C37 0.0246(18) 0.036(2) 0.035(2) 0.0081(17) 0.0014(15) 0.0010(15)
C38 0.0255(19) 0.040(2) 0.043(2) 0.0085(18) 0.0045(17) -0.0054(17)
C39 0.039(2) 0.035(2) 0.042(2) 0.0111(18) 0.0021(18) -0.0068(18)
C40 0.040(2) 0.033(2) 0.0314(19) 0.0118(17) 0.0012(17) 0.0028(17)
C41 0.039(2) 0.0268(19) 0.0356(19) 0.0062(16) 0.0002(17) 0.0053(16)
C42 0.0322(19) 0.0266(17) 0.0290(18) 0.0039(14) 0.0054(15) 0.0034(15)

loop_
_atom_type_symbol
_atom_type_description
_atom_type_scat_dispersion_real
_atom_type_scat_dispersion_imag
_atom_type_scat_source
C C 0.0033 0.0016 'International Tables Vol C Tables 4.2.6.8 and 6.1.1.4'
H H 0.0000 0.0000 'International Tables Vol C Tables 4.2.6.8 and 6.1.1.4'
N N 0.0061 0.0033 'International Tables Vol C Tables 4.2.6.8 and 6.1.1.4'
O O 0.0106 0.0060 'International Tables Vol C Tables 4.2.6.8 and 6.1.1.4'
Ir Ir -1.4442 7.9887 'International Tables Vol C Tables 4.2.6.8 and 6.1.1.4'

loop_
_geom_angle_atom_site_label_1
_geom_angle_atom_site_label_2
_geom_angle_atom_site_label_3
_geom_angle
_geom_angle_site_symmetry_1
_geom_angle_site_symmetry_3
C9 Ir1 C2 104.85(13) . .
C9 Ir1 O1 154.12(12) . .
C2 Ir1 O1 90.39(11) . .
C9 Ir1 C1 87.51(13) . .
C2 Ir1 C1 39.27(12) . .
O1 Ir1 C1 91.66(11) . .
C9 Ir1 O3 89.89(11) . .
C2 Ir1 O3 153.10(11) . .
O1 Ir1 O3 85.12(9) . .
C1 Ir1 O3 166.92(11) . .
C9 Ir1 C10 38.96(13) . .
C2 Ir1 C10 85.94(14) . .
O1 Ir1 C10 166.29(12) . .
C1 Ir1 C10 93.82(13) . .
O3 Ir1 C10 92.19(12) . .
O2 Ir2 O2 84.54(13) . 4_655
O2 Ir2 C25 155.84(11) . 4_655
O2 Ir2 C25 89.37(11) 4_655 4_655
O2 Ir2 C25 89.36(11) . .
O2 Ir2 C25 155.84(11) 4_655 .
C25 Ir2 C25 104.96(19) 4_655 .
O2 Ir2 C26 93.33(11) . .
O2 Ir2 C26 164.41(11) 4_655 .
C25 Ir2 C26 86.31(13) 4_655 .
C25 Ir2 C26 39.09(13) . .
O2 Ir2 C26 164.41(11) . 4_655
O2 Ir2 C26 93.33(11) 4_655 4_655
C25 Ir2 C26 39.09(13) 4_655 4_655
C25 Ir2 C26 86.31(13) . 4_655
C26 Ir2 C26 92.72(19) . 4_655
O4 Ir3 O4 83.59(12) . 4_655
O4 Ir3 C36 98.32(12) . .
O4 Ir3 C36 158.44(12) 4_655 .
O4 Ir3 C36 158.44(12) . 4_655
O4 Ir3 C36 98.33(12) 4_655 4_655
C36 Ir3 C36 87.8(2) . 4_655
O4 Ir3 C35 161.13(12) . 4_655
O4 Ir3 C35 85.75(11) 4_655 4_655
C36 Ir3 C35 86.07(14) . 4_655
C36 Ir3 C35 39.22(14) 4_655 4_655
O4 Ir3 C35 85.75(11) . .
O4 Ir3 C35 161.13(12) 4_655 .
C36 Ir3 C35 39.22(14) . .
C36 Ir3 C35 86.07(14) 4_655 .
C35 Ir3 C35 108.40(19) 4_655 .
C17 O1 Ir1 132.4(2) . .
C17 O2 Ir2 123.6(2) . .
C33 O3 Ir1 127.7(2) . .
C33 O4 Ir3 121.8(2) . .
C19 N1 C18 119.9(3) . .
C19 N1 C34 115.4(3) . 4_655
C18 N1 C34 114.9(3) . 4_655
C2 C1 C8 121.3(3) . .
C2 C1 Ir1 70.06(18) . .
C8 C1 Ir1 120.0(2) . .
C2 C1 H1 117(3) . .
C8 C1 H1 113(3) . .
Ir1 C1 H1 109(3) . .
C1 C2 C3 125.5(3) . .
C1 C2 Ir1 70.67(18) . .
C3 C2 Ir1 114.4(2) . .
C1 C2 H2 117(3) . .
C3 C2 H2 114(3) . .
Ir1 C2 H2 103(3) . .
C2 C3 C4 112.9(3) . .
C2 C3 H3A 108(3) . .
C4 C3 H3A 108(2) . .
C2 C3 H3B 113(3) . .
C4 C3 H3B 108(3) . .
H3A C3 H3B 107(4) . .
C5 C4 C3 117.3(3) . .
C5 C4 H4A 109(2) . .
C3 C4 H4A 105(2) . .
C5 C4 H4B 112(3) . .
C3 C4 H4B 104(3) . .
H4A C4 H4B 108(4) . .
C4 C5 C6 116.9(3) . .
C4 C5 H5A 102(2) . .
C6 C5 H5A 111(2) . .
C4 C5 H5B 110(3) . .
C6 C5 H5B 110(3) . .
H5A C5 H5B 107(4) . .
C5 C6 C7 115.7(3) . .
C5 C6 H6A 111(2) . .
C7 C6 H6A 101(2) . .
C5 C6 H6B 109(3) . .
C7 C6 H6B 106(3) . .
H6A C6 H6B 115(4) . .
C6 C7 C8 114.6(3) . .
C6 C7 H7A 108(3) . .
C8 C7 H7A 107(3) . .
C6 C7 H7B 110(3) . .
C8 C7 H7B 109(3) . .
H7A C7 H7B 109(4) . .
C1 C8 C7 110.3(3) . .
C1 C8 H8A 108(3) . .
C7 C8 H8A 116(3) . .
C1 C8 H8B 108(2) . .
C7 C8 H8B 114(2) . .
H8A C8 H8B 101(3) . .
C10 C9 C16 123.3(3) . .
C10 C9 Ir1 71.53(19) . .
C16 C9 Ir1 115.8(2) . .
C10 C9 H9 117(3) . .
C16 C9 H9 113(3) . .
Ir1 C9 H9 109(3) . .
C9 C10 C11 124.7(3) . .
C9 C10 Ir1 69.51(19) . .
C11 C10 Ir1 116.8(2) . .
C9 C10 H10 116(2) . .
C11 C10 H10 115(2) . .
Ir1 C10 H10 104(2) . .
C10 C11 C12 115.1(3) . .
C10 C11 H11A 107(3) . .
C12 C11 H11A 106(2) . .
C10 C11 H11B 110(3) . .
C12 C11 H11B 105(3) . .
H11A C11 H11B 113(4) . .
C11 C12 C13 114.5(4) . .
C11 C12 H12A 102(3) . .
C13 C12 H12A 110(3) . .
C11 C12 H12B 108(3) . .
C13 C12 H12B 105(3) . .
H12A C12 H12B 116(4) . .
C14 C13 C12 115.6(4) . .
C14 C13 H13A 103(3) . .
C12 C13 H13A 114(3) . .
C14 C13 H13B 106(3) . .
C12 C13 H13B 112(3) . .
H13A C13 H13B 105(4) . .
C13 C14 C15 115.8(4) . .
C13 C14 H14A 112(3) . .
C15 C14 H14A 99(3) . .
C13 C14 H14B 99(3) . .
C15 C14 H14B 119(2) . .
H14A C14 H14B 113(4) . .
C14 C15 C16 114.1(4) . .
C14 C15 H15A 107(3) . .
C16 C15 H15A 113(3) . .
C14 C15 H15B 105(3) . .
C16 C15 H15B 114(3) . .
H15A C15 H15B 103(4) . .
C9 C16 C15 110.6(3) . .
C9 C16 H16A 111(2) . .
C15 C16 H16A 105(2) . .
C9 C16 H16B 110(3) . .
C15 C16 H16B 113(3) . .
H16A C16 H16B 106(4) . .
O2 C17 O1 123.4(3) . .
O2 C17 C18 117.4(3) . .
O1 C17 C18 119.2(3) . .
N1 C18 C17 115.6(3) . .
N1 C18 H18A 110(3) . .
C17 C18 H18A 105(3) . .
N1 C18 H18B 104(2) . .
C17 C18 H18B 110(2) . .
H18A C18 H18B 113(3) . .
C20 C19 C24 115.8(3) . .
C20 C19 N1 122.5(3) . .
C24 C19 N1 121.7(3) . .
C21 C20 C19 121.2(3) . .
C21 C20 H20 118(3) . .
C19 C20 H20 120(3) . .
C22 C21 C20 122.5(4) . .
C22 C21 H21 123(3) . .
C20 C21 H21 114(3) . .
C21 C22 C23 117.2(4) . .
C21 C22 H22 127(3) . .
C23 C22 H22 115(3) . .
C22 C23 C24 121.1(4) . .
C22 C23 H23 119.4 . .
C24 C23 H23 119.4 . .
C23 C24 C19 121.8(4) . .
C23 C24 H24 115(3) . .
C19 C24 H24 122(3) . .
C26 C25 C32 122.1(3) . .
C26 C25 Ir2 70.79(18) . .
C32 C25 Ir2 118.1(2) . .
C26 C25 H25 118(3) . .
C32 C25 H25 111(3) . .
Ir2 C25 H25 111(3) . .
C25 C26 C27 123.3(3) . .
C25 C26 Ir2 70.13(19) . .
C27 C26 Ir2 116.4(2) . .
C25 C26 H26 119(2) . .
C27 C26 H26 109(2) . .
Ir2 C26 H26 113(2) . .
C26 C27 C28 114.5(3) . .
C26 C27 H27A 111(3) . .
C28 C27 H27A 109(3) . .
C26 C27 H27B 111(3) . .
C28 C27 H27B 106(3) . .
H27A C27 H27B 105(4) . .
C29 C28 C27 117.3(3) . .
C29 C28 H28A 112(2) . .
C27 C28 H28A 108(2) . .
C29 C28 H28B 108(3) . .
C27 C28 H28B 107(3) . .
H28A C28 H28B 103(4) . .
C28 C29 C30 116.9(3) . .
C28 C29 H29A 109(3) . .
C30 C29 H29A 111(3) . .
C28 C29 H29B 102(3) . .
C30 C29 H29B 111(3) . .
H29A C29 H29B 106(4) . .
C31 C30 C29 116.0(3) . .
C31 C30 H30A 114(3) . .
C29 C30 H30A 106(3) . .
C31 C30 H30B 111(2) . .
C29 C30 H30B 106(3) . .
H30A C30 H30B 103(3) . .
C30 C31 C32 116.1(3) . .
C30 C31 H31A 107(3) . .
C32 C31 H31A 109(3) . .
C30 C31 H31B 109(3) . .
C32 C31 H31B 106(3) . .
H31A C31 H31B 109(4) . .
C25 C32 C31 109.9(3) . .
C25 C32 H32A 113(3) . .
C31 C32 H32A 109(3) . .
C25 C32 H32B 113(2) . .
C31 C32 H32B 110(2) . .
H32A C32 H32B 102(3) . .
O3 C33 O4 123.3(3) . .
O3 C33 C34 117.6(3) . .
O4 C33 C34 118.9(3) . .
N1 C34 C33 117.5(3) 4_655 .
N1 C34 H34A 110(2) 4_655 .
C33 C34 H34A 102(2) . .
N1 C34 H34B 110(2) 4_655 .
C33 C34 H34B 107(2) . .
H34A C34 H34B 111(3) . .
C36 C35 C42 120.3(3) . .
C36 C35 Ir3 69.6(2) . .
C42 C35 Ir3 118.3(2) . .
C36 C35 H35 118(2) . .
C42 C35 H35 112(2) . .
Ir3 C35 H35 112(2) . .
C35 C36 C37 124.7(3) . .
C35 C36 Ir3 71.1(2) . .
C37 C36 Ir3 115.7(2) . .
C35 C36 H36 121(3) . .
C37 C36 H36 109(3) . .
Ir3 C36 H36 109(3) . .
C36 C37 C38 113.9(3) . .
C36 C37 H37A 108(3) . .
C38 C37 H37A 110(3) . .
C36 C37 H37B 108(2) . .
C38 C37 H37B 110(2) . .
H37A C37 H37B 106(3) . .
C39 C38 C37 118.1(4) . .
C39 C38 H38A 103(4) . .
C37 C38 H38A 111(4) . .
C39 C38 H38B 104(3) . .
C37 C38 H38B 109(3) . .
H38A C38 H38B 111(5) . .
C38 C39 C40 116.8(4) . .
C38 C39 H39A 105(3) . .
C40 C39 H39A 110(3) . .
C38 C39 H39B 109(3) . .
C40 C39 H39B 103(3) . .
H39A C39 H39B 112(4) . .
C41 C40 C39 116.9(4) . .
C41 C40 H40A 108(3) . .
C39 C40 H40A 110(3) . .
C41 C40 H40B 112(3) . .
C39 C40 H40B 106(3) . .
H40A C40 H40B 103(4) . .
C40 C41 C42 115.0(3) . .
C40 C41 H41A 104(3) . .
C42 C41 H41A 112(3) . .
C40 C41 H41B 109(3) . .
C42 C41 H41B 111(3) . .
H41A C41 H41B 106(4) . .
C35 C42 C41 111.0(3) . .
C35 C42 H42A 110(2) . .
C41 C42 H42A 110(2) . .
C35 C42 H42B 109(3) . .
C41 C42 H42B 108(3) . .
H42A C42 H42B 108(3) . .
O1A O1B C1A 122.7(18) . .
C1B O1B C1A 135.5(12) . .

loop_
_geom_bond_atom_site_label_1
_geom_bond_atom_site_label_2
_geom_bond_distance
_geom_bond_site_symmetry_2
Ir1 C9 2.096(3) .
Ir1 C2 2.101(3) .
Ir1 O1 2.105(2) .
Ir1 C1 2.109(3) .
Ir1 O3 2.112(2) .
Ir1 C10 2.122(3) .
Ir2 O2 2.105(2) .
Ir2 O2 2.105(2) 4_655
Ir2 C25 2.106(3) 4_655
Ir2 C25 2.106(3) .
Ir2 C26 2.114(3) .
Ir2 C26 2.114(3) 4_655
Ir3 O4 2.099(2) .
Ir3 O4 2.099(2) 4_655
Ir3 C36 2.100(3) .
Ir3 C36 2.100(3) 4_655
Ir3 C35 2.120(3) 4_655
Ir3 C35 2.120(3) .
O1 C17 1.270(4) .
O2 C17 1.262(4) .
O3 C33 1.263(4) .
O4 C33 1.267(4) .
N1 C19 1.402(4) .
N1 C18 1.457(4) .
N1 C34 1.457(4) 4_655
C1 C2 1.415(5) .
C1 C8 1.508(5) .
C1 H1 0.95(4) .
C2 C3 1.512(5) .
C2 H2 0.89(4) .
C3 C4 1.532(5) .
C3 H3A 1.04(5) .
C3 H3B 0.96(5) .
C4 C5 1.519(7) .
C4 H4A 1.03(5) .
C4 H4B 0.88(4) .
C5 C6 1.529(6) .
C5 H5A 1.04(4) .
C5 H5B 0.98(5) .
C6 C7 1.535(5) .
C6 H6A 0.95(4) .
C6 H6B 0.95(4) .
C7 C8 1.536(5) .
C7 H7A 0.93(4) .
C7 H7B 0.88(5) .
C8 H8A 0.92(4) .
C8 H8B 0.93(4) .
C9 C10 1.407(5) .
C9 C16 1.504(5) .
C9 H9 0.90(4) .
C10 C11 1.501(5) .
C10 H10 0.90(4) .
C11 C12 1.538(5) .
C11 H11A 0.93(4) .
C11 H11B 0.94(4) .
C12 C13 1.541(7) .
C12 H12A 0.90(5) .
C12 H12B 0.96(5) .
C13 C14 1.521(7) .
C13 H13A 1.00(6) .
C13 H13B 1.12(6) .
C14 C15 1.526(6) .
C14 H14A 0.99(6) .
C14 H14B 1.04(4) .
C15 C16 1.531(5) .
C15 H15A 0.85(4) .
C15 H15B 0.97(5) .
C16 H16A 0.91(4) .
C16 H16B 0.95(5) .
C17 C18 1.527(5) .
C18 H18A 0.97(4) .
C18 H18B 0.95(4) .
C19 C20 1.391(5) .
C19 C24 1.394(5) .
C20 C21 1.388(5) .
C20 H20 0.84(5) .
C21 C22 1.356(6) .
C21 H21 0.92(4) .
C22 C23 1.380(6) .
C22 H22 0.84(5) .
C23 C24 1.390(6) .
C23 H23 0.9500 .
C24 H24 1.01(6) .
C25 C26 1.412(5) .
C25 C32 1.507(5) .
C25 H25 0.96(5) .
C26 C27 1.512(5) .
C26 H26 1.03(4) .
C27 C28 1.529(5) .
C27 H27A 1.01(4) .
C27 H27B 0.94(4) .
C28 C29 1.512(6) .
C28 H28A 1.01(4) .
C28 H28B 0.91(4) .
C29 C30 1.536(6) .
C29 H29A 0.98(5) .
C29 H29B 0.87(5) .
C30 C31 1.513(6) .
C30 H30A 0.88(4) .
C30 H30B 0.96(4) .
C31 C32 1.534(5) .
C31 H31A 0.93(4) .
C31 H31B 0.93(4) .
C32 H32A 1.01(5) .
C32 H32B 0.95(4) .
C33 C34 1.512(5) .
C34 N1 1.457(4) 4_655
C34 H34A 0.93(4) .
C34 H34B 1.04(4) .
C35 C36 1.416(5) .
C35 C42 1.516(5) .
C35 H35 0.99(4) .
C36 C37 1.500(5) .
C36 H36 0.93(5) .
C37 C38 1.538(6) .
C37 H37A 0.94(5) .
C37 H37B 0.90(4) .
C38 C39 1.520(6) .
C38 H38A 0.91(6) .
C38 H38B 0.93(5) .
C39 C40 1.527(6) .
C39 H39A 0.97(4) .
C39 H39B 1.03(5) .
C40 C41 1.517(6) .
C40 H40A 0.88(5) .
C40 H40B 1.10(6) .
C41 C42 1.535(5) .
C41 H41A 1.03(5) .
C41 H41B 0.94(5) .
C42 H42A 1.03(4) .
C42 H42B 1.03(5) .
O1A O1B 0.539(10) .
O1A C1A 1.434(12) .
O1B C1B 0.971(17) .
O1B C1A 1.069(12) .

loop_
_geom_torsion_atom_site_label_1
_geom_torsion_atom_site_label_2
_geom_torsion_atom_site_label_3
_geom_torsion_atom_site_label_4
_geom_torsion
_geom_torsion_site_symmetry_1
_geom_torsion_site_symmetry_4
C9 Ir1 O1 C17 24.0(4) . .
C2 Ir1 O1 C17 151.0(3) . .
C1 Ir1 O1 C17 111.7(3) . .
O3 Ir1 O1 C17 -55.6(3) . .
C10 Ir1 O1 C17 -134.7(5) . .
O2 Ir2 O2 C17 -61.4(2) 4_655 .
C25 Ir2 O2 C17 14.7(4) 4_655 .
C25 Ir2 O2 C17 142.0(3) . .
C26 Ir2 O2 C17 103.1(3) . .
C26 Ir2 O2 C17 -144.2(4) 4_655 .
C9 Ir1 O3 C33 136.8(3) . .
C2 Ir1 O3 C33 12.5(4) . .
O1 Ir1 O3 C33 -68.6(3) . .
C1 Ir1 O3 C33 -144.8(4) . .
C10 Ir1 O3 C33 97.9(3) . .
O4 Ir3 O4 C33 -59.2(2) 4_655 .
C36 Ir3 O4 C33 142.5(3) . .
C36 Ir3 O4 C33 37.3(4) 4_655 .
C35 Ir3 O4 C33 -115.2(4) 4_655 .
C35 Ir3 O4 C33 105.2(3) . .
C9 Ir1 C1 C2 -117.3(2) . .
O1 Ir1 C1 C2 88.59(19) . .
O3 Ir1 C1 C2 164.0(4) . .
C10 Ir1 C1 C2 -78.8(2) . .
C9 Ir1 C1 C8 127.4(3) . .
C2 Ir1 C1 C8 -115.3(3) . .
O1 Ir1 C1 C8 -26.8(3) . .
O3 Ir1 C1 C8 48.7(6) . .
C10 Ir1 C1 C8 165.8(3) . .
C8 C1 C2 C3 7.0(5) . .
Ir1 C1 C2 C3 -106.7(3) . .
C8 C1 C2 Ir1 113.7(3) . .
C9 Ir1 C2 C1 66.7(2) . .
O1 Ir1 C2 C1 -92.14(19) . .
O3 Ir1 C2 C1 -172.1(2) . .
C10 Ir1 C2 C1 101.1(2) . .
C9 Ir1 C2 C3 -172.2(3) . .
O1 Ir1 C2 C3 28.9(3) . .
C1 Ir1 C2 C3 121.1(4) . .
O3 Ir1 C2 C3 -51.0(4) . .
C10 Ir1 C2 C3 -137.8(3) . .
C1 C2 C3 C4 -85.5(4) . .
Ir1 C2 C3 C4 -168.5(3) . .
C2 C3 C4 C5 69.7(5) . .
C3 C4 C5 C6 -66.9(5) . .
C4 C5 C6 C7 103.0(4) . .
C5 C6 C7 C8 -57.6(5) . .
C2 C1 C8 C7 88.6(4) . .
Ir1 C1 C8 C7 172.3(3) . .
C6 C7 C8 C1 -49.7(5) . .
C2 Ir1 C9 C10 63.6(2) . .
O1 Ir1 C9 C10 -172.1(2) . .
C1 Ir1 C9 C10 99.2(2) . .
O3 Ir1 C9 C10 -93.6(2) . .
C2 Ir1 C9 C16 -177.6(3) . .
O1 Ir1 C9 C16 -53.3(4) . .
C1 Ir1 C9 C16 -142.0(3) . .
O3 Ir1 C9 C16 25.2(3) . .
C10 Ir1 C9 C16 118.8(4) . .
C16 C9 C10 C11 -0.2(5) . .
Ir1 C9 C10 C11 109.1(3) . .
C16 C9 C10 Ir1 -109.3(3) . .
C2 Ir1 C10 C9 -119.8(2) . .
O1 Ir1 C10 C9 165.4(4) . .
C1 Ir1 C10 C9 -81.3(2) . .
O3 Ir1 C10 C9 87.1(2) . .
C9 Ir1 C10 C11 -119.5(4) . .
C2 Ir1 C10 C11 120.7(3) . .
O1 Ir1 C10 C11 45.9(7) . .
C1 Ir1 C10 C11 159.2(3) . .
O3 Ir1 C10 C11 -32.4(3) . .
C9 C10 C11 C12 79.9(5) . .
Ir1 C10 C11 C12 162.6(3) . .
C10 C11 C12 C13 -72.9(5) . .
C11 C12 C13 C14 73.5(5) . .
C12 C13 C14 C15 -106.1(5) . .
C13 C14 C15 C16 53.8(5) . .
C10 C9 C16 C15 -92.1(4) . .
Ir1 C9 C16 C15 -176.2(3) . .
C14 C15 C16 C9 52.0(5) . .
Ir2 O2 C17 O1 -4.6(4) . .
Ir2 O2 C17 C18 175.4(2) . .
Ir1 O1 C17 O2 170.7(2) . .
Ir1 O1 C17 C18 -9.4(4) . .
C19 N1 C18 C17 82.2(4) . .
C34 N1 C18 C17 -62.1(4) 4_655 .
O2 C17 C18 N1 -12.4(4) . .
O1 C17 C18 N1 167.6(3) . .
C18 N1 C19 C20 20.0(5) . .
C34 N1 C19 C20 164.2(3) 4_655 .
C18 N1 C19 C24 -159.2(4) . .
C34 N1 C19 C24 -15.0(5) 4_655 .
C24 C19 C20 C21 -4.8(6) . .
N1 C19 C20 C21 175.9(3) . .
C19 C20 C21 C22 0.8(6) . .
C20 C21 C22 C23 3.1(7) . .
C21 C22 C23 C24 -2.7(9) . .
C22 C23 C24 C19 -1.5(10) . .
C20 C19 C24 C23 5.2(8) . .
N1 C19 C24 C23 -175.6(5) . .
O2 Ir2 C25 C26 -96.1(2) . .
O2 Ir2 C25 C26 -171.2(2) 4_655 .
C25 Ir2 C25 C26 64.23(18) 4_655 .
C26 Ir2 C25 C26 98.9(2) 4_655 .
O2 Ir2 C25 C32 20.8(3) . .
O2 Ir2 C25 C32 -54.3(4) 4_655 .
C25 Ir2 C25 C32 -178.9(3) 4_655 .
C26 Ir2 C25 C32 116.8(3) . .
C26 Ir2 C25 C32 -144.2(3) 4_655 .
C32 C25 C26 C27 -2.5(5) . .
Ir2 C25 C26 C27 109.2(3) . .
C32 C25 C26 Ir2 -111.7(3) . .
O2 Ir2 C26 C25 84.9(2) . .
O2 Ir2 C26 C25 166.5(4) 4_655 .
C25 Ir2 C26 C25 -119.3(2) 4_655 .
C26 Ir2 C26 C25 -80.8(2) 4_655 .
O2 Ir2 C26 C27 -33.3(3) . .
O2 Ir2 C26 C27 48.3(5) 4_655 .
C25 Ir2 C26 C27 122.5(3) 4_655 .
C25 Ir2 C26 C27 -118.2(3) . .
C26 Ir2 C26 C27 161.1(3) 4_655 .
C25 C26 C27 C28 82.8(4) . .
Ir2 C26 C27 C28 165.5(3) . .
C26 C27 C28 C29 -72.5(5) . .
C27 C28 C29 C30 68.5(5) . .
C28 C29 C30 C31 -100.8(4) . .
C29 C30 C31 C32 54.0(5) . .
C26 C25 C32 C31 -91.1(4) . .
Ir2 C25 C32 C31 -175.1(2) . .
C30 C31 C32 C25 51.9(4) . .
Ir1 O3 C33 O4 -179.6(2) . .
Ir1 O3 C33 C34 -4.6(4) . .
Ir3 O4 C33 O3 -3.0(4) . .
Ir3 O4 C33 C34 -178.0(2) . .
O3 C33 C34 N1 162.1(3) . 4_655
O4 C33 C34 N1 -22.6(4) . 4_655
O4 Ir3 C35 C36 108.7(2) . .
O4 Ir3 C35 C36 164.4(3) 4_655 .
C36 Ir3 C35 C36 -91.3(3) 4_655 .
C35 Ir3 C35 C36 -58.54(19) 4_655 .
O4 Ir3 C35 C42 -5.6(3) . .
O4 Ir3 C35 C42 50.1(5) 4_655 .
C36 Ir3 C35 C42 -114.3(4) . .
C36 Ir3 C35 C42 154.4(3) 4_655 .
C35 Ir3 C35 C42 -172.8(3) 4_655 .
C42 C35 C36 C37 2.9(5) . .
Ir3 C35 C36 C37 -108.7(3) . .
C42 C35 C36 Ir3 111.6(3) . .
O4 Ir3 C36 C35 -72.7(2) . .
O4 Ir3 C36 C35 -166.3(3) 4_655 .
C36 Ir3 C36 C35 86.5(2) 4_655 .
C35 Ir3 C36 C35 125.8(2) 4_655 .
O4 Ir3 C36 C37 47.6(3) . .
O4 Ir3 C36 C37 -46.0(5) 4_655 .
C36 Ir3 C36 C37 -153.2(4) 4_655 .
C35 Ir3 C36 C37 -114.0(3) 4_655 .
C35 Ir3 C36 C37 120.3(4) . .
C35 C36 C37 C38 -82.7(5) . .
Ir3 C36 C37 C38 -166.8(3) . .
C36 C37 C38 C39 72.4(5) . .
C37 C38 C39 C40 -67.7(6) . .
C38 C39 C40 C41 100.0(5) . .
C39 C40 C41 C42 -54.7(5) . .
C36 C35 C42 C41 91.8(4) . .
Ir3 C35 C42 C41 173.6(3) . .
C40 C41 C42 C35 -52.4(5) . .
C1A O1A O1B C1B -136(3) . .
C1B O1B C1A O1A 19.6(17) . .
O1A O1B C1A C1B -19.6(17) . .
O1B O1A C1A C1B 103(5) . .
O1A O1B C1B C1A 57(4) . .
O1A C1A C1B O1B -59(4) . .
